data_7224558
loop_
_publ_author_name
'Li, Quan-Quan'
'Zhang, Wen-Qian'
'Ren, Chun-Yan'
'Fan, Yan-Ping'
'Li, Jian-Li'
'Liu, Ping'
'Wang, Yao-Yu'

_publ_section_title
;
 Reaction-determined assemblies of 0D to 3D complexes: structural
 diversities and luminescence properties
;
_journal_issue 19
_journal_name_full CrystEngComm
_journal_page_first 3358
_journal_paper_doi 10.1039/C6CE00273K
_journal_volume 18
_journal_year 2016
_chemical_formula_sum 'C40 H22 N6 O12 Zn'
_chemical_formula_weight 844.01
_chemical_name_systematic
;
 ?
;
_space_group_IT_number 2
_symmetry_cell_setting triclinic
_symmetry_space_group_name_Hall '-P 1'
_symmetry_space_group_name_H-M 'P -1'
_atom_sites_solution_hydrogens geom
_atom_sites_solution_primary direct
_atom_sites_solution_secondary difmap
_audit_creation_method SHELXL-97
_audit_update_record
;
2016-03-02 deposited with the CCDC.
2016-03-09 downloaded from the CCDC.
;
_cell_angle_alpha 96.027(8)
_cell_angle_beta 92.924(6)
_cell_angle_gamma 107.066(9)
_cell_formula_units_Z 2
_cell_length_a 11.5833(5)
_cell_length_b 11.7884(5)
_cell_length_c 13.8783(6)
_cell_measurement_reflns_used 1777
_cell_measurement_temperature 296(2)
_cell_measurement_theta_max 23.21
_cell_measurement_theta_min 2.67
_cell_volume 1794.92(17)
_computing_cell_refinement 'Bruker SAINT'
_computing_data_collection 'Bruker APEX2'
_computing_data_reduction 'Bruker SAINT'
_computing_molecular_graphics 'Bruker SHELXTL'
_computing_publication_material 'Bruker SHELXTL'
_computing_structure_refinement 'SHELXL-97 (Sheldrick, 2008)'
_computing_structure_solution 'SHELXS-97 (Sheldrick, 2008)'
_diffrn_ambient_temperature 296(2)
_diffrn_measured_fraction_theta_full 0.980
_diffrn_measured_fraction_theta_max 0.980
_diffrn_measurement_device_type 'Bruker APEX-II CCD'
_diffrn_measurement_method '\f and \w scans'
_diffrn_radiation_monochromator graphite
_diffrn_radiation_source 'fine-focus sealed tube'
_diffrn_radiation_type MoK\a
_diffrn_radiation_wavelength 0.71073
_diffrn_reflns_av_R_equivalents 0.0337
_diffrn_reflns_av_sigmaI/netI 0.0818
_diffrn_reflns_limit_h_max 13
_diffrn_reflns_limit_h_min -11
_diffrn_reflns_limit_k_max 12
_diffrn_reflns_limit_k_min -14
_diffrn_reflns_limit_l_max 16
_diffrn_reflns_limit_l_min -12
_diffrn_reflns_number 9027
_diffrn_reflns_theta_full 25.10
_diffrn_reflns_theta_max 25.10
_diffrn_reflns_theta_min 1.82
_exptl_absorpt_coefficient_mu 0.762
_exptl_absorpt_correction_T_max 0.8813
_exptl_absorpt_correction_T_min 0.8625
_exptl_absorpt_correction_type multi-scan
_exptl_absorpt_process_details SADABS
_exptl_crystal_colour colourless
_exptl_crystal_density_diffrn 1.562
_exptl_crystal_density_method 'not measured'
_exptl_crystal_description block
_exptl_crystal_F_000 860
_exptl_crystal_size_max 0.20
_exptl_crystal_size_mid 0.18
_exptl_crystal_size_min 0.17
_refine_diff_density_max 1.285
_refine_diff_density_min -1.616
_refine_diff_density_rms 0.225
_refine_ls_extinction_method none
_refine_ls_goodness_of_fit_ref 1.069
_refine_ls_hydrogen_treatment constr
_refine_ls_matrix_type full
_refine_ls_number_parameters 808
_refine_ls_number_reflns 6257
_refine_ls_number_restraints 9695
_refine_ls_restrained_S_all 0.660
_refine_ls_R_factor_all 0.1775
_refine_ls_R_factor_gt 0.1124
_refine_ls_shift/su_max 0.000
_refine_ls_shift/su_mean 0.000
_refine_ls_structure_factor_coef Fsqd
_refine_ls_weighting_details 'calc w=1/[\s^2^(Fo^2^)+(0.0009P)^2^+40.0000P] where P=(Fo^2^+2Fc^2^)/3'
_refine_ls_weighting_scheme calc
_refine_ls_wR_factor_gt 0.2373
_refine_ls_wR_factor_ref 0.3151
_reflns_number_gt 4022
_reflns_number_total 6257
_reflns_threshold_expression >2sigma(I)
_cod_data_source_file c6ce00273k2.cif
_cod_data_source_block 4
_cod_depositor_comments
;
The following automatic conversions were performed:

'_symmetry_cell_setting' value 'Triclinic' changed to 'triclinic'
according to
/usr/data/users/saulius/crontab/automatic-downloads/rss-feeds/RSC/lib/dictionaries/cif_core.dic
dictionary named 'cif_core.dic' version 2.4.2 from 2011-04-26.

Automatic conversion script
Id: cif_fix_values 4268 2015-11-12 08:31:59Z antanas 

 Adding full bibliography for 7224556--7224565.cif.
;
_cod_original_cell_volume 1794.92(13)
_cod_original_sg_symbol_H-M 'P-1   '
_cod_database_code 7224558

loop_
_symmetry_equiv_pos_as_xyz
'x, y, z'
'-x, -y, -z'

loop_
_atom_site_label
_atom_site_type_symbol
_atom_site_fract_x
_atom_site_fract_y
_atom_site_fract_z
_atom_site_U_iso_or_equiv
_atom_site_adp_type
_atom_site_occupancy
_atom_site_symmetry_multiplicity
_atom_site_calc_flag
_atom_site_refinement_flags
_atom_site_disorder_assembly
_atom_site_disorder_group
Zn1 Zn 0.72825(8) 0.73549(7) 0.74317(6) 0.0418(2) Uani 1 1 d U . .
C1 C 0.6819(6) 0.9340(6) 0.6809(5) 0.0403(8) Uani 1 1 d U . .
C2 C 0.6682(6) 1.0582(6) 0.7098(5) 0.0401(8) Uani 1 1 d U A .
C3 C 0.7698(6) 1.1558(6) 0.6967(5) 0.0407(8) Uani 1 1 d U . .
H3 H 0.8347 1.1408 0.6666 0.049 Uiso 1 1 calc R A .
C4 C 0.7749(6) 1.2726(6) 0.7276(5) 0.0401(8) Uani 1 1 d U A .
C5 C 0.6804(6) 1.2934(6) 0.7708(5) 0.0413(8) Uani 1 1 d U . .
H5 H 0.6843 1.3713 0.7946 0.050 Uiso 1 1 calc R A .
C6 C 0.5775(6) 1.2006(6) 0.7806(5) 0.0415(8) Uani 1 1 d DU A .
C7 C 0.5692(6) 1.0797(6) 0.7489(5) 0.0408(8) Uani 1 1 d U . .
C8 C 0.4586(6) 0.9763(6) 0.7601(5) 0.0396(8) Uani 1 1 d U A .
C9 C 0.3586(6) 0.9377(6) 0.6887(5) 0.0403(8) Uani 1 1 d DU . .
C10 C 0.2637(6) 0.8387(6) 0.7003(5) 0.0411(8) Uani 1 1 d U A .
H10 H 0.2001 0.8128 0.6517 0.049 Uiso 1 1 calc R . .
C11 C 0.2566(6) 0.7755(6) 0.7791(5) 0.0417(8) Uani 1 1 d DU . .
C12 C 0.3541(6) 0.8138(6) 0.8473(5) 0.0415(8) Uani 1 1 d U A .
H12 H 0.3545 0.7730 0.9011 0.050 Uiso 1 1 calc R . .
C13 C 0.4505(6) 0.9105(6) 0.8382(5) 0.0412(8) Uani 1 1 d U . .
C14 C 0.5523(6) 0.9378(6) 0.9120(5) 0.0422(8) Uani 1 1 d U A .
C15 C 0.8896(6) 1.3732(6) 0.7210(5) 0.0411(8) Uani 1 1 d DU . .
C16 C 0.1520(6) 0.6672(6) 0.7889(5) 0.0428(8) Uani 1 1 d DU A .
C17 C 0.9865(12) 0.9712(13) 0.7585(13) 0.0435(9) Uani 0.469(12) 1 d PDU A 11
H17 H 0.9574 0.9946 0.7025 0.052 Uiso 0.469(12) 1 calc PR A 11
C18 C 1.0944(12) 1.0453(13) 0.7996(12) 0.0440(9) Uani 0.469(12) 1 d PDU A 11
H18 H 1.1352 1.1103 0.7691 0.053 Uiso 0.469(12) 1 calc PR A 11
C19 C 1.1328(15) 1.0298(14) 0.8664(12) 0.0432(9) Uani 0.469(12) 1 d PDU A 11
H19 H 1.2063 1.0822 0.8943 0.052 Uiso 0.469(12) 1 calc PR A 11
C20 C 1.0758(15) 0.9345(15) 0.9112(13) 0.0428(9) Uani 0.469(12) 1 d PDU A 11
C21 C 1.1210(14) 0.9137(15) 1.0038(12) 0.0436(9) Uani 0.469(12) 1 d PDU A 11
H21 H 1.1911 0.9676 1.0361 0.052 Uiso 0.469(12) 1 calc PR A 11
C22 C 1.0613(15) 0.8151(16) 1.0442(12) 0.0428(9) Uani 0.469(12) 1 d PDU A 11
H22 H 1.1042 0.7994 1.0971 0.051 Uiso 0.469(12) 1 calc PR A 11
C23 C 0.9331(14) 0.7242(11) 1.0167(13) 0.0435(9) Uani 0.469(12) 1 d PDU A 11
C24 C 0.8871(15) 0.7594(14) 0.9176(14) 0.0424(9) Uani 0.469(12) 1 d PDU A 11
C25 C 0.9630(15) 0.8579(14) 0.8704(13) 0.0425(9) Uani 0.469(12) 1 d PDU A 11
C26 C 0.8822(13) 0.6135(11) 1.0425(12) 0.0436(9) Uani 0.469(12) 1 d PDU A 11
H26 H 0.9228 0.5811 1.0866 0.052 Uiso 0.469(12) 1 calc PR A 11
C27 C 0.7718(14) 0.5536(14) 1.0018(12) 0.0431(9) Uani 0.469(12) 1 d PDU A 11
H27 H 0.7260 0.4851 1.0255 0.052 Uiso 0.469(12) 1 calc PR A 11
C28 C 0.7233(15) 0.5984(15) 0.9177(14) 0.0433(9) Uani 0.469(12) 1 d PDU A 11
H28 H 0.6426 0.5620 0.8950 0.052 Uiso 0.469(12) 1 calc PR A 11
C17' C 0.9678(11) 0.9385(11) 0.7371(12) 0.0430(9) Uani 0.531(12) 1 d PDU A 12
H17' H 0.9356 0.9440 0.6756 0.052 Uiso 0.531(12) 1 calc PR A 12
C18' C 1.0802(11) 1.0092(11) 0.7724(11) 0.0439(9) Uani 0.531(12) 1 d PDU A 12
H18' H 1.1248 1.0688 0.7384 0.053 Uiso 0.531(12) 1 calc PR A 12
C19' C 1.1329(13) 0.9862(13) 0.8741(11) 0.0433(9) Uani 0.531(12) 1 d PDU A 12
H19' H 1.2106 1.0311 0.8998 0.052 Uiso 0.531(12) 1 calc PR A 12
C20' C 1.0613(8) 0.8974(9) 0.9255(7) 0.0428(9) Uani 0.531(12) 1 d PGDU A 12
C21' C 1.1003(7) 0.8669(10) 1.0129(7) 0.0434(9) Uani 0.531(12) 1 d PGDU A 12
H21' H 1.1753 0.9110 1.0445 0.052 Uiso 0.531(12) 1 calc PR A 12
C22' C 1.0273(10) 0.7705(10) 1.0529(6) 0.0441(9) Uani 0.531(12) 1 d PGDU A 12
H22' H 1.0534 0.7501 1.1113 0.053 Uiso 0.531(12) 1 calc PR A 12
C23' C 0.9152(10) 0.7046(9) 1.0057(8) 0.0439(9) Uani 0.531(12) 1 d PGDU A 12
C24' C 0.8762(8) 0.7351(9) 0.9184(8) 0.0421(9) Uani 0.531(12) 1 d PGDU A 12
C25' C 0.9493(9) 0.8315(9) 0.8783(7) 0.0425(9) Uani 0.531(12) 1 d PGU A 12
C26' C 0.8410(11) 0.6270(10) 1.0501(10) 0.0430(9) Uani 0.531(12) 1 d PDU A 12
H26' H 0.8645 0.6155 1.1125 0.052 Uiso 0.531(12) 1 calc PR A 12
C27' C 0.7263(12) 0.5598(12) 1.0070(11) 0.0430(9) Uani 0.531(12) 1 d PDU A 12
H27' H 0.6785 0.4975 1.0367 0.052 Uiso 0.531(12) 1 calc PR A 12
C28' C 0.6853(13) 0.5864(12) 0.9209(12) 0.0430(9) Uani 0.531(12) 1 d PDU A 12
H28' H 0.6096 0.5422 0.8905 0.052 Uiso 0.531(12) 1 calc PR A 12
C29 C 0.8921(13) 0.6915(13) 0.5868(10) 0.0440(8) Uani 0.485(6) 1 d PDU A 9
H29 H 0.9490 0.7620 0.6155 0.053 Uiso 0.485(6) 1 calc PR A 9
C30 C 0.9218(13) 0.6288(12) 0.5060(10) 0.0433(8) Uani 0.485(6) 1 d PDU A 9
H30 H 0.9916 0.6579 0.4746 0.052 Uiso 0.485(6) 1 calc PR A 9
C31 C 0.8359(11) 0.5173(12) 0.4769(11) 0.0430(8) Uani 0.485(6) 1 d PDU A 9
H31 H 0.8547 0.4698 0.4260 0.052 Uiso 0.485(6) 1 calc PR A 9
C32 C 0.7265(7) 0.4691(8) 0.5146(7) 0.0431(8) Uani 0.485(6) 1 d PGDU A 9
C33 C 0.6384(9) 0.3623(8) 0.4795(7) 0.0439(8) Uani 0.485(6) 1 d PGU A 9
H33 H 0.6532 0.3119 0.4287 0.053 Uiso 0.485(6) 1 calc PR A 9
C34 C 0.5280(8) 0.3309(7) 0.5203(7) 0.0431(8) Uani 0.485(6) 1 d PGU A 9
H34 H 0.4690 0.2594 0.4968 0.052 Uiso 0.485(6) 1 calc PR A 9
C35 C 0.5059(8) 0.4062(8) 0.5963(7) 0.0433(8) Uani 0.485(6) 1 d PGDU A 9
C36 C 0.5940(9) 0.5131(8) 0.6314(7) 0.0422(8) Uani 0.485(6) 1 d PGDU A 9
C37 C 0.7044(8) 0.5445(7) 0.5906(8) 0.0420(8) Uani 0.485(6) 1 d PGDU A 9
C38 C 0.3985(12) 0.3791(12) 0.6362(10) 0.0432(8) Uani 0.485(6) 1 d PDU A 9
H38 H 0.3398 0.3071 0.6137 0.052 Uiso 0.485(6) 1 calc PR A 9
C39 C 0.3738(13) 0.4543(12) 0.7087(11) 0.0436(8) Uani 0.485(6) 1 d PDU A 9
H39 H 0.3001 0.4366 0.7363 0.052 Uiso 0.485(6) 1 calc PR A 9
C40 C 0.4674(15) 0.5593(13) 0.7376(14) 0.0435(8) Uani 0.485(6) 1 d PDU A 9
H40 H 0.4505 0.6127 0.7850 0.052 Uiso 0.485(6) 1 calc PR A 9
C29' C 0.8550(12) 0.6423(12) 0.5795(10) 0.0446(13) Uani 0.515(6) 1 d PDU A 10
H29' H 0.9156 0.7135 0.6005 0.054 Uiso 0.515(6) 1 calc PR A 10
C30' C 0.8785(13) 0.5644(11) 0.5046(10) 0.0450(13) Uani 0.515(6) 1 d PDU A 10
H30' H 0.9494 0.5811 0.4730 0.054 Uiso 0.515(6) 1 calc PR A 10
C31' C 0.7824(10) 0.4587(12) 0.4832(10) 0.0454(13) Uani 0.515(6) 1 d PDU A 10
H31' H 0.7908 0.4014 0.4350 0.055 Uiso 0.515(6) 1 calc PR A 10
C32' C 0.6733(7) 0.4325(8) 0.5295(7) 0.0441(13) Uani 0.515(6) 1 d PGDU A 10
C33' C 0.5781(9) 0.3283(7) 0.5022(6) 0.0438(13) Uani 0.515(6) 1 d PGU A 10
H33' H 0.5867 0.2703 0.4547 0.053 Uiso 0.515(6) 1 calc PR A 10
C34' C 0.4699(7) 0.3110(6) 0.5458(7) 0.0447(13) Uani 0.515(6) 1 d PGU A 10
H34' H 0.4061 0.2414 0.5275 0.054 Uiso 0.515(6) 1 calc PR A 10
C35' C 0.4569(7) 0.3978(8) 0.6167(7) 0.0433(13) Uani 0.515(6) 1 d PGDU A 10
C36' C 0.5521(8) 0.5020(7) 0.6440(7) 0.0414(12) Uani 0.515(6) 1 d PGDU A 10
C37' C 0.6603(7) 0.5193(6) 0.6004(7) 0.0408(12) Uani 0.515(6) 1 d PGDU A 10
C38' C 0.3511(11) 0.3902(12) 0.6656(10) 0.0447(13) Uani 0.515(6) 1 d PDU A 10
H38' H 0.2840 0.3229 0.6496 0.054 Uiso 0.515(6) 1 calc PR A 10
C39' C 0.3439(12) 0.4802(11) 0.7371(11) 0.0453(13) Uani 0.515(6) 1 d PDU A 10
H39' H 0.2728 0.4746 0.7671 0.054 Uiso 0.515(6) 1 calc PR A 10
C40' C 0.4457(11) 0.5774(13) 0.7616(12) 0.0450(13) Uani 0.515(6) 1 d PDU A 10
H40' H 0.4438 0.6365 0.8109 0.054 Uiso 0.515(6) 1 calc PR A 10
N1 N 0.4792(5) 1.2310(5) 0.8270(5) 0.0606(19) Uani 1 1 d D . .
N2 N 0.3558(6) 0.9957(5) 0.5999(5) 0.0594(17) Uani 1 1 d DU A .
N3 N 0.902(2) 0.8522(15) 0.7894(19) 0.044(2) Uani 0.469(12) 1 d PDU A 11
N4 N 0.7858(14) 0.6851(15) 0.8734(13) 0.041(2) Uani 0.469(12) 1 d PDU A 11
N3' N 0.9137(19) 0.8724(14) 0.7846(17) 0.0434(14) Uani 0.531(12) 1 d PDU A 12
N4' N 0.7578(9) 0.6792(13) 0.8807(11) 0.0412(14) Uani 0.531(12) 1 d PDU A 12
N5 N 0.7839(14) 0.6550(13) 0.6262(15) 0.042(2) Uani 0.485(6) 1 d PDU A 9
N6 N 0.574(3) 0.593(3) 0.708(3) 0.043(2) Uani 0.485(6) 1 d PU A 9
N5' N 0.7510(11) 0.6210(10) 0.6231(12) 0.042(3) Uani 0.515(6) 1 d PD A 10
N6' N 0.5484(19) 0.589(2) 0.716(2) 0.043(5) Uani 0.515(6) 1 d PD A 10
O1 O 0.6510(4) 0.8652(4) 0.7457(4) 0.0442(10) Uani 1 1 d U A .
O2 O 0.7279(5) 0.9148(4) 0.6060(4) 0.0489(13) Uani 1 1 d . A .
O3 O 0.9771(5) 1.3454(5) 0.6903(4) 0.0577(14) Uani 1 1 d D A .
O4 O 0.8857(5) 1.4750(4) 0.7476(4) 0.0577(14) Uani 1 1 d D A .
H4 H 0.9430 1.5241 0.7282 0.087 Uiso 1 1 calc R . .
O5 O 0.483(4) 1.3336(18) 0.857(2) 0.065(7) Uani 0.35(3) 1 d PDU A 5
O6 O 0.3875(17) 1.1600(17) 0.845(2) 0.065(6) Uani 0.35(3) 1 d PDU A 5
O5' O 0.505(2) 1.3188(12) 0.8917(12) 0.065(4) Uani 0.65(3) 1 d PDU A 6
O6' O 0.3752(9) 1.1724(10) 0.7901(13) 0.065(4) Uani 0.65(3) 1 d PDU A 6
O7 O 0.4168(10) 1.1033(9) 0.6046(9) 0.059(4) Uani 0.459(13) 1 d PDU A 1
O8 O 0.2718(15) 0.9498(16) 0.5367(11) 0.059(4) Uani 0.459(13) 1 d PDU A 1
O8' O 0.2590(12) 0.9800(14) 0.5487(10) 0.059(4) Uani 0.541(13) 1 d PDU A 2
O7' O 0.4549(8) 1.0329(9) 0.5568(7) 0.059(3) Uani 0.541(13) 1 d PDU A 2
O9 O 0.068(2) 0.641(3) 0.7236(19) 0.058(5) Uani 0.53(8) 1 d PDU A 3
O10 O 0.153(3) 0.623(3) 0.8656(17) 0.058(6) Uani 0.53(8) 1 d PDU A 3
H10A H 0.0929 0.5649 0.8641 0.087 Uiso 0.53(8) 1 calc PR A 3
O9' O 0.059(2) 0.653(3) 0.737(3) 0.058(6) Uani 0.47(8) 1 d PDU A 4
O10' O 0.170(3) 0.594(3) 0.841(3) 0.058(7) Uani 0.47(8) 1 d PDU A 4
H10' H 0.1074 0.5394 0.8418 0.087 Uiso 0.47(8) 1 calc PR A 4
O11 O 0.6080(5) 1.0441(5) 0.9367(4) 0.0603(15) Uani 1 1 d . . .
O12 O 0.5769(5) 0.8573(5) 0.9463(4) 0.0603(15) Uani 1 1 d . . .

loop_
_atom_site_aniso_label
_atom_site_aniso_U_11
_atom_site_aniso_U_22
_atom_site_aniso_U_33
_atom_site_aniso_U_23
_atom_site_aniso_U_13
_atom_site_aniso_U_12
Zn1 0.0557(5) 0.0325(4) 0.0405(5) 0.0078(3) 0.0075(4) 0.0167(4)
C1 0.0351(14) 0.0307(13) 0.0537(14) 0.0125(13) 0.0022(13) 0.0055(13)
C2 0.0351(14) 0.0302(13) 0.0532(14) 0.0113(13) 0.0037(13) 0.0048(13)
C3 0.0344(14) 0.0310(13) 0.0543(14) 0.0107(13) 0.0045(13) 0.0044(13)
C4 0.0338(14) 0.0301(13) 0.0540(14) 0.0127(13) 0.0037(13) 0.0034(13)
C5 0.0356(14) 0.0310(13) 0.0550(14) 0.0109(13) 0.0031(13) 0.0047(13)
C6 0.0346(14) 0.0323(14) 0.0553(14) 0.0109(13) 0.0048(13) 0.0041(13)
C7 0.0346(14) 0.0306(14) 0.0544(14) 0.0118(13) 0.0029(13) 0.0035(13)
C8 0.0336(14) 0.0292(13) 0.0539(14) 0.0112(13) 0.0039(13) 0.0043(13)
C9 0.0338(14) 0.0314(13) 0.0540(14) 0.0113(13) 0.0035(13) 0.0053(13)
C10 0.0354(14) 0.0309(13) 0.0550(14) 0.0099(13) 0.0030(13) 0.0055(13)
C11 0.0347(14) 0.0316(14) 0.0552(14) 0.0103(13) 0.0047(13) 0.0026(13)
C12 0.0358(14) 0.0324(13) 0.0541(14) 0.0118(13) 0.0045(13) 0.0047(13)
C13 0.0349(14) 0.0323(14) 0.0540(14) 0.0107(13) 0.0032(13) 0.0046(13)
C14 0.0358(14) 0.0327(14) 0.0546(14) 0.0108(13) 0.0043(13) 0.0029(13)
C15 0.0345(14) 0.0319(14) 0.0550(14) 0.0116(13) 0.0046(13) 0.0048(13)
C16 0.0371(14) 0.0326(14) 0.0552(15) 0.0127(13) 0.0036(13) 0.0027(13)
C17 0.0368(15) 0.0339(15) 0.0564(15) 0.0106(14) 0.0034(14) 0.0036(14)
C18 0.0373(15) 0.0341(15) 0.0563(15) 0.0094(14) 0.0041(14) 0.0027(14)
C19 0.0368(15) 0.0331(15) 0.0569(15) 0.0112(14) 0.0037(14) 0.0044(14)
C20 0.0364(15) 0.0329(15) 0.0563(15) 0.0107(14) 0.0046(14) 0.0041(14)
C21 0.0369(15) 0.0333(15) 0.0570(15) 0.0102(14) 0.0036(14) 0.0036(14)
C22 0.0363(15) 0.0327(15) 0.0560(15) 0.0123(14) 0.0031(14) 0.0029(14)
C23 0.0365(15) 0.0339(15) 0.0566(15) 0.0099(14) 0.0035(14) 0.0035(14)
C24 0.0356(15) 0.0333(15) 0.0555(15) 0.0105(14) 0.0046(14) 0.0045(14)
C25 0.0362(15) 0.0330(15) 0.0557(15) 0.0111(14) 0.0040(14) 0.0042(14)
C26 0.0370(15) 0.0350(15) 0.0562(15) 0.0112(14) 0.0032(14) 0.0053(14)
C27 0.0372(15) 0.0335(14) 0.0563(15) 0.0113(14) 0.0046(14) 0.0047(14)
C28 0.0365(15) 0.0340(15) 0.0560(15) 0.0108(14) 0.0039(14) 0.0035(14)
C17' 0.0367(15) 0.0330(14) 0.0560(15) 0.0102(14) 0.0033(14) 0.0040(14)
C18' 0.0372(15) 0.0341(14) 0.0564(15) 0.0096(14) 0.0043(14) 0.0033(14)
C19' 0.0372(15) 0.0332(14) 0.0566(15) 0.0112(14) 0.0038(14) 0.0042(14)
C20' 0.0366(15) 0.0333(14) 0.0558(15) 0.0113(14) 0.0045(14) 0.0043(14)
C21' 0.0369(15) 0.0338(14) 0.0560(15) 0.0119(14) 0.0036(14) 0.0032(14)
C22' 0.0378(15) 0.0346(14) 0.0563(15) 0.0114(14) 0.0033(14) 0.0035(14)
C23' 0.0372(15) 0.0346(14) 0.0566(15) 0.0095(14) 0.0035(14) 0.0044(14)
C24' 0.0356(15) 0.0329(14) 0.0554(15) 0.0106(14) 0.0053(14) 0.0046(14)
C25' 0.0366(15) 0.0327(14) 0.0555(15) 0.0108(14) 0.0035(14) 0.0045(14)
C26' 0.0366(15) 0.0347(14) 0.0557(15) 0.0120(14) 0.0031(14) 0.0059(14)
C27' 0.0367(15) 0.0338(14) 0.0558(15) 0.0116(14) 0.0041(14) 0.0044(14)
C28' 0.0365(15) 0.0337(14) 0.0557(15) 0.0112(14) 0.0041(14) 0.0037(14)
C29 0.0376(14) 0.0339(14) 0.0563(14) 0.0102(13) 0.0033(13) 0.0031(13)
C30 0.0365(14) 0.0340(14) 0.0562(14) 0.0098(13) 0.0049(13) 0.0041(13)
C31 0.0363(14) 0.0332(14) 0.0559(14) 0.0097(13) 0.0044(13) 0.0037(13)
C32 0.0363(14) 0.0340(13) 0.0559(14) 0.0105(13) 0.0046(13) 0.0041(13)
C33 0.0378(14) 0.0340(14) 0.0562(14) 0.0102(13) 0.0040(13) 0.0038(13)
C34 0.0366(14) 0.0338(13) 0.0556(14) 0.0105(13) 0.0039(13) 0.0039(13)
C35 0.0371(14) 0.0335(13) 0.0558(14) 0.0108(13) 0.0036(13) 0.0035(13)
C36 0.0366(14) 0.0323(13) 0.0554(14) 0.0112(13) 0.0031(13) 0.0047(13)
C37 0.0361(14) 0.0327(14) 0.0549(14) 0.0109(13) 0.0036(13) 0.0050(13)
C38 0.0371(14) 0.0336(13) 0.0560(14) 0.0103(13) 0.0043(13) 0.0043(13)
C39 0.0372(14) 0.0340(14) 0.0564(14) 0.0099(13) 0.0045(13) 0.0044(13)
C40 0.0375(14) 0.0340(14) 0.0560(14) 0.0096(13) 0.0046(13) 0.0047(13)
C29' 0.039(2) 0.034(2) 0.056(2) 0.011(2) 0.003(2) 0.003(2)
C30' 0.038(2) 0.036(2) 0.058(2) 0.008(2) 0.006(2) 0.005(2)
C31' 0.039(2) 0.037(2) 0.057(2) 0.008(2) 0.005(2) 0.005(2)
C32' 0.039(2) 0.034(2) 0.056(2) 0.0095(19) 0.003(2) 0.0044(19)
C33' 0.037(2) 0.035(2) 0.056(2) 0.008(2) 0.005(2) 0.004(2)
C34' 0.037(2) 0.035(2) 0.057(2) 0.009(2) 0.004(2) 0.003(2)
C35' 0.035(2) 0.035(2) 0.056(2) 0.0096(19) 0.005(2) 0.004(2)
C36' 0.037(2) 0.031(2) 0.055(2) 0.0108(19) 0.004(2) 0.0067(19)
C37' 0.036(2) 0.033(2) 0.053(2) 0.0115(19) 0.003(2) 0.0067(19)
C38' 0.038(2) 0.035(2) 0.057(2) 0.010(2) 0.004(2) 0.004(2)
C39' 0.039(2) 0.036(2) 0.058(2) 0.010(2) 0.006(2) 0.005(2)
C40' 0.039(2) 0.036(2) 0.057(2) 0.008(2) 0.005(2) 0.005(2)
N1 0.038(4) 0.031(3) 0.106(6) 0.015(4) 0.018(4) -0.004(3)
N2 0.058(4) 0.053(4) 0.064(4) 0.015(3) -0.004(3) 0.012(3)
N3 0.049(3) 0.032(4) 0.051(3) 0.017(3) 0.007(3) 0.010(3)
N4 0.054(4) 0.029(3) 0.042(3) 0.017(3) 0.004(3) 0.014(3)
N3' 0.041(2) 0.035(2) 0.053(2) 0.013(2) 0.005(2) 0.007(2)
N4' 0.042(2) 0.031(2) 0.050(2) 0.014(2) 0.004(2) 0.007(2)
N5 0.050(4) 0.033(3) 0.047(3) 0.016(3) 0.008(3) 0.015(3)
N6 0.051(4) 0.033(4) 0.048(4) 0.014(3) 0.008(3) 0.013(3)
N5' 0.050(10) 0.033(8) 0.047(7) 0.016(7) 0.008(7) 0.015(6)
N6' 0.051(16) 0.033(7) 0.048(10) 0.014(7) 0.008(9) 0.013(9)
O1 0.053(2) 0.0272(19) 0.054(2) 0.0165(18) 0.011(2) 0.0104(18)
O2 0.068(4) 0.031(2) 0.052(3) 0.003(2) 0.010(3) 0.021(2)
O3 0.054(3) 0.046(3) 0.070(4) 0.010(3) 0.006(3) 0.009(3)
O4 0.054(3) 0.046(3) 0.070(4) 0.010(3) 0.006(3) 0.009(3)
O5 0.063(15) 0.053(10) 0.075(16) 0.005(11) 0.002(13) 0.014(8)
O6 0.063(10) 0.053(9) 0.075(14) 0.005(10) 0.002(11) 0.014(8)
O5' 0.063(9) 0.053(6) 0.075(10) 0.005(6) 0.002(8) 0.014(5)
O6' 0.063(6) 0.053(5) 0.075(10) 0.005(6) 0.002(6) 0.014(5)
O7 0.058(6) 0.053(6) 0.064(6) 0.015(5) -0.004(5) 0.012(5)
O8 0.058(7) 0.053(8) 0.064(7) 0.015(6) -0.004(6) 0.012(6)
O8' 0.058(6) 0.053(7) 0.064(6) 0.015(5) -0.004(5) 0.012(5)
O7' 0.058(6) 0.053(6) 0.064(6) 0.015(5) -0.004(5) 0.012(5)
O9 0.059(8) 0.050(9) 0.062(9) 0.017(8) -0.005(7) 0.009(7)
O10 0.059(9) 0.050(10) 0.062(9) 0.017(8) -0.005(8) 0.009(7)
O9' 0.059(9) 0.050(9) 0.062(10) 0.017(8) -0.005(8) 0.009(8)
O10' 0.059(10) 0.050(11) 0.062(12) 0.017(10) -0.005(8) 0.009(8)
O11 0.060(4) 0.057(3) 0.060(3) 0.009(3) -0.007(3) 0.013(3)
O12 0.060(4) 0.057(3) 0.060(3) 0.009(3) -0.007(3) 0.013(3)

loop_
_atom_type_symbol
_atom_type_description
_atom_type_scat_dispersion_real
_atom_type_scat_dispersion_imag
_atom_type_scat_source
C C 0.0033 0.0016 'International Tables Vol C Tables 4.2.6.8 and 6.1.1.4'
H H 0.0000 0.0000 'International Tables Vol C Tables 4.2.6.8 and 6.1.1.4'
N N 0.0061 0.0033 'International Tables Vol C Tables 4.2.6.8 and 6.1.1.4'
O O 0.0106 0.0060 'International Tables Vol C Tables 4.2.6.8 and 6.1.1.4'
Zn Zn 0.2839 1.4301 'International Tables Vol C Tables 4.2.6.8 and 6.1.1.4'

loop_
_geom_angle_atom_site_label_1
_geom_angle_atom_site_label_2
_geom_angle_atom_site_label_3
_geom_angle
O1 Zn1 N5 127.3(7)
O1 Zn1 N6 97.9(12)
N5 Zn1 N6 81.9(8)
O1 Zn1 N4 120.4(5)
N5 Zn1 N4 111.7(8)
N6 Zn1 N4 97.8(15)
O1 Zn1 N3 94.1(6)
N5 Zn1 N3 94.1(8)
N6 Zn1 N3 167.3(15)
N4 Zn1 N3 72.3(8)
O1 Zn1 N5' 129.0(5)
N5 Zn1 N5' 12.6(4)
N6 Zn1 N5' 69.5(7)
N4 Zn1 N5' 110.4(7)
N3 Zn1 N5' 105.9(7)
O1 Zn1 N4' 115.2(5)
N5 Zn1 N4' 117.4(8)
N6 Zn1 N4' 91.5(14)
N4 Zn1 N4' 9.0(6)
N3 Zn1 N4' 79.5(7)
N5' Zn1 N4' 114.4(7)
O1 Zn1 N6' 93.2(8)
N5 Zn1 N6' 87.8(5)
N6 Zn1 N6' 6.1(9)
N4 Zn1 N6' 96.9(12)
N3 Zn1 N6' 169.0(13)
N5' Zn1 N6' 75.5(4)
N4' Zn1 N6' 90.0(11)
O1 Zn1 N3' 90.7(5)
N5 Zn1 N3' 93.7(6)
N6 Zn1 N3' 171.4(13)
N4 Zn1 N3' 76.9(7)
N3 Zn1 N3' 4.7(11)
N5' Zn1 N3' 105.7(6)
N4' Zn1 N3' 83.9(6)
N6' Zn1 N3' 173.8(12)
O2 C1 O1 127.8(6)
O2 C1 C2 119.5(6)
O1 C1 C2 112.5(6)
C7 C2 C3 119.6(6)
C7 C2 C1 125.2(6)
C3 C2 C1 115.2(6)
C4 C3 C2 121.7(7)
C5 C4 C3 118.7(6)
C5 C4 C15 121.1(6)
C3 C4 C15 120.0(6)
C4 C5 C6 121.1(7)
C5 C6 C7 121.5(7)
C5 C6 N1 117.5(6)
C7 C6 N1 121.0(6)
C2 C7 C6 117.3(6)
C2 C7 C8 120.0(6)
C6 C7 C8 122.6(6)
C13 C8 C9 115.9(6)
C13 C8 C7 122.5(6)
C9 C8 C7 121.6(6)
C10 C9 C8 118.8(6)
C10 C9 N2 118.9(6)
C8 C9 N2 122.2(5)
C9 C10 C11 124.5(7)
C12 C11 C10 115.9(6)
C12 C11 C16 121.0(6)
C10 C11 C16 123.0(6)
C13 C12 C11 121.5(7)
C12 C13 C8 123.4(7)
C12 C13 C14 116.4(6)
C8 C13 C14 120.1(6)
O12 C14 O11 123.4(7)
O12 C14 C13 119.5(6)
O11 C14 C13 117.1(6)
O4 C15 O3 126.8(6)
O4 C15 C4 116.0(6)
O3 C15 C4 117.2(6)
O9' C16 O10 122.5(18)
O9' C16 O10' 125(2)
O10 C16 O9 127(2)
O10' C16 O9 122.9(18)
O9' C16 C11 116.9(17)
O10 C16 C11 116.5(12)
O10' C16 C11 117.7(15)
O9 C16 C11 115.8(13)
C18 C17 N3 130.9(18)
C19 C18 C17 120.5(18)
C18 C19 C20 120.8(18)
C19 C20 C25 119.4(15)
C19 C20 C21 122.6(15)
C25 C20 C21 117.8(14)
C22 C21 C20 120.0(14)
C21 C22 C23 130.7(15)
C26 C23 C22 131.0(14)
C26 C23 C24 120.2(13)
C22 C23 C24 104.8(11)
N4 C24 C25 121.8(16)
N4 C24 C23 115.9(13)
C25 C24 C23 121.7(12)
N3 C25 C20 132.0(16)
N3 C25 C24 103.9(15)
C20 C25 C24 124.1(15)
C27 C26 C23 116.9(14)
C26 C27 C28 118.5(14)
N4 C28 C27 124.6(15)
N3' C17' C18' 118.4(19)
C17' C18' C19' 117.5(13)
C20' C19' C18' 119.9(12)
C21' C20' C25' 120.0
C21' C20' C19' 124.5(9)
C25' C20' C19' 115.3(9)
C20' C21' C22' 120.0
C23' C22' C21' 120.0
C26' C23' C22' 119.3(9)
C26' C23' C24' 119.9(9)
C22' C23' C24' 120.0
N4' C24' C25' 121.0(8)
N4' C24' C23' 118.3(9)
C25' C24' C23' 120.0
C24' C25' C20' 120.0
C24' C25' N3' 123.7(9)
C20' C25' N3' 116.2(9)
C23' C26' C27' 121.8(13)
C28' C27' C26' 119.4(13)
N4' C28' C27' 118.2(13)
N5 C29 C30 123.4(14)
C29 C30 C31 113.0(13)
C32 C31 C30 127.9(13)
C31 C32 C33 126.8(9)
C31 C32 C37 113.0(9)
C33 C32 C37 120.0
C32 C33 C34 120.0
C35 C34 C33 120.0
C38 C35 C34 121.3(8)
C38 C35 C36 118.7(8)
C34 C35 C36 120.0
C37 C36 C35 120.0
C37 C36 N6 118.7(14)
C35 C36 N6 121.3(14)
N5 C37 C36 116.1(9)
N5 C37 C32 123.8(9)
C36 C37 C32 120.0
C35 C38 C39 122.0(12)
C38 C39 C40 114.7(14)
N6 C40 C39 128.9(19)
N5' C29' C30' 124.6(13)
C31' C30' C29' 111.7(12)
C30' C31' C32' 124.9(12)
C33' C32' C37' 120.0
C33' C32' C31' 122.6(8)
C37' C32' C31' 117.3(8)
C32' C33' C34' 120.0
C35' C34' C33' 120.0
C36' C35' C34' 120.0
C36' C35' C38' 115.1(8)
C34' C35' C38' 124.9(8)
N6' C36' C35' 123.6(9)
N6' C36' C37' 116.4(9)
C35' C36' C37' 120.0
N5' C37' C36' 120.7(8)
N5' C37' C32' 119.3(8)
C36' C37' C32' 120.0
C39' C38' C35' 122.3(12)
C40' C39' C38' 117.8(13)
N6' C40' C39' 121.7(14)
O6 N1 O5 111(3)
O6 N1 O5' 108.1(17)
O5 N1 O6' 111(2)
O5' N1 O6' 126.4(14)
O6 N1 C6 125.0(12)
O5 N1 C6 124(2)
O5' N1 C6 118.2(12)
O6' N1 C6 115.0(9)
O8 N2 O7 121.5(12)
O8' N2 O7 108.4(10)
O8 N2 O7' 108.0(12)
O8' N2 O7' 115.8(10)
O7 N2 O7' 56.3(7)
O8 N2 C9 118.4(10)
O8' N2 C9 121.5(9)
O7 N2 C9 117.0(7)
O7' N2 C9 119.4(6)
C25 N3 C17 96.0(18)
C25 N3 Zn1 126.6(14)
C17 N3 Zn1 136.1(17)
C28 N4 C24 119.2(17)
C28 N4 Zn1 125.6(13)
C24 N4 Zn1 114.5(12)
C17' N3' C25' 132(2)
C17' N3' Zn1 126.8(19)
C25' N3' Zn1 100.3(9)
C28' N4' C24' 121.2(13)
C28' N4' Zn1 127.9(10)
C24' N4' Zn1 109.7(8)
C29 N5 C37 118.5(13)
C29 N5 Zn1 127.9(10)
C37 N5 Zn1 113.3(9)
C40 N6 C36 114(2)
C40 N6 Zn1 136.4(17)
C36 N6 Zn1 109.3(17)
C37' N5' C29' 122.1(12)
C37' N5' Zn1 115.3(8)
C29' N5' Zn1 122.3(8)
C40' N6' C36' 119.4(15)
C40' N6' Zn1 129.0(11)
C36' N6' Zn1 111.5(9)
C1 O1 Zn1 114.4(5)

loop_
_geom_bond_atom_site_label_1
_geom_bond_atom_site_label_2
_geom_bond_distance
Zn1 O1 1.983(5)
Zn1 N5 2.023(16)
Zn1 N6 2.06(3)
Zn1 N4 2.098(17)
Zn1 N3 2.10(2)
Zn1 N5' 2.109(13)
Zn1 N4' 2.130(15)
Zn1 N6' 2.266(18)
Zn1 N3' 2.28(2)
C1 O2 1.222(8)
C1 O1 1.269(8)
C1 C2 1.533(9)
C2 C7 1.371(10)
C2 C3 1.419(9)
C3 C4 1.382(9)
C4 C5 1.346(10)
C4 C15 1.514(9)
C5 C6 1.384(9)
C6 C7 1.421(9)
C6 N1 1.451(9)
C7 C8 1.516(9)
C8 C13 1.389(9)
C8 C9 1.418(9)
C9 C10 1.378(9)
C9 N2 1.475(9)
C10 C11 1.379(10)
C11 C12 1.370(10)
C11 C16 1.504(9)
C12 C13 1.364(9)
C13 C14 1.458(10)
C14 O12 1.204(8)
C14 O11 1.232(8)
C15 O4 1.233(7)
C15 O3 1.235(7)
C16 O9' 1.226(11)
C16 O10 1.231(11)
C16 O10' 1.239(11)
C16 O9 1.242(11)
C17 C18 1.353(11)
C17 N3 1.57(2)
C18 C19 1.06(2)
C19 C20 1.36(2)
C20 C25 1.40(2)
C20 C21 1.43(2)
C21 C22 1.36(2)
C22 C23 1.56(2)
C23 C26 1.359(11)
C23 C24 1.59(2)
C24 N4 1.32(2)
C24 C25 1.47(2)
C25 N3 1.28(3)
C26 C27 1.329(11)
C27 C28 1.48(2)
C28 N4 1.30(2)
C17' N3' 1.14(2)
C17' C18' 1.358(11)
C18' C19' 1.59(2)
C19' C20' 1.415(15)
C20' C21' 1.3900
C20' C25' 1.3900
C21' C22' 1.3900
C22' C23' 1.3900
C23' C26' 1.291(13)
C23' C24' 1.3900
C24' N4' 1.383(8)
C24' C25' 1.3900
C25' N3' 1.51(3)
C26' C27' 1.396(11)
C27' C28' 1.36(2)
C28' N4' 1.360(9)
C29 N5 1.363(12)
C29 C30 1.392(10)
C30 C31 1.401(11)
C31 C32 1.381(10)
C32 C33 1.3900
C32 C37 1.3900
C33 C34 1.3900
C34 C35 1.3900
C35 C38 1.352(10)
C35 C36 1.3900
C36 C37 1.3900
C36 N6 1.42(2)
C37 N5 1.379(11)
C38 C39 1.367(11)
C39 C40 1.390(10)
C40 N6 1.28(3)
C29' N5' 1.345(11)
C29' C30' 1.405(10)
C30' C31' 1.398(11)
C31' C32' 1.414(10)
C32' C33' 1.3900
C32' C37' 1.3900
C33' C34' 1.3900
C34' C35' 1.3900
C35' C36' 1.3900
C35' C38' 1.415(10)
C36' N6' 1.363(13)
C36' C37' 1.3900
C37' N5' 1.337(10)
C38' C39' 1.398(11)
C39' C40' 1.380(10)
C40' N6' 1.358(12)
N1 O6 1.202(12)
N1 O5 1.226(12)
N1 O5' 1.250(10)
N1 O6' 1.252(9)
N2 O8 1.230(10)
N2 O8' 1.250(10)
N2 O7 1.251(9)
N2 O7' 1.304(9)

loop_
_geom_torsion_atom_site_label_1
_geom_torsion_atom_site_label_2
_geom_torsion_atom_site_label_3
_geom_torsion_atom_site_label_4
_geom_torsion
O2 C1 C2 C7 139.7(8)
O1 C1 C2 C7 -45.9(10)
O2 C1 C2 C3 -42.6(9)
O1 C1 C2 C3 131.9(7)
C7 C2 C3 C4 3.7(11)
C1 C2 C3 C4 -174.1(6)
C2 C3 C4 C5 -0.1(11)
C2 C3 C4 C15 174.2(7)
C3 C4 C5 C6 -2.9(11)
C15 C4 C5 C6 -177.2(7)
C4 C5 C6 C7 2.5(11)
C4 C5 C6 N1 -179.2(6)
C3 C2 C7 C6 -4.1(10)
C1 C2 C7 C6 173.6(7)
C3 C2 C7 C8 177.9(6)
C1 C2 C7 C8 -4.4(11)
C5 C6 C7 C2 1.1(11)
N1 C6 C7 C2 -177.1(6)
C5 C6 C7 C8 179.0(7)
N1 C6 C7 C8 0.8(11)
C2 C7 C8 C13 82.3(9)
C6 C7 C8 C13 -95.5(9)
C2 C7 C8 C9 -95.0(8)
C6 C7 C8 C9 87.2(9)
C13 C8 C9 C10 -1.2(10)
C7 C8 C9 C10 176.2(6)
C13 C8 C9 N2 -177.7(6)
C7 C8 C9 N2 -0.3(10)
C8 C9 C10 C11 2.2(11)
N2 C9 C10 C11 178.9(6)
C9 C10 C11 C12 -2.3(11)
C9 C10 C11 C16 -179.5(7)
C10 C11 C12 C13 1.4(11)
C16 C11 C12 C13 178.7(7)
C11 C12 C13 C8 -0.6(12)
C11 C12 C13 C14 -176.0(7)
C9 C8 C13 C12 0.5(11)
C7 C8 C13 C12 -177.0(7)
C9 C8 C13 C14 175.7(6)
C7 C8 C13 C14 -1.7(11)
C12 C13 C14 O12 34.1(11)
C8 C13 C14 O12 -141.5(8)
C12 C13 C14 O11 -145.1(7)
C8 C13 C14 O11 39.3(10)
C5 C4 C15 O4 -7.6(10)
C3 C4 C15 O4 178.2(7)
C5 C4 C15 O3 172.0(7)
C3 C4 C15 O3 -2.2(10)
C12 C11 C16 O9' 165(2)
C10 C11 C16 O9' -18(3)
C12 C11 C16 O10 7(2)
C10 C11 C16 O10 -176(2)
C12 C11 C16 O10' -21(3)
C10 C11 C16 O10' 156(3)
C12 C11 C16 O9 179(2)
C10 C11 C16 O9 -4(2)
N3 C17 C18 C19 -4.0(12)
C17 C18 C19 C20 1.1(10)
C18 C19 C20 C25 -2.1(19)
C18 C19 C20 C21 -176.6(12)
C19 C20 C21 C22 -178.6(15)
C25 C20 C21 C22 7(2)
C20 C21 C22 C23 -12(3)
C21 C22 C23 C26 164.5(19)
C21 C22 C23 C24 8(2)
C26 C23 C24 N4 12(2)
C22 C23 C24 N4 171.8(17)
C26 C23 C24 C25 -158.6(17)
C22 C23 C24 C25 1.4(18)
C19 C20 C25 N3 7(3)
C21 C20 C25 N3 -178(2)
C19 C20 C25 C24 -173.3(15)
C21 C20 C25 C24 1(2)
N4 C24 C25 N3 4(2)
C23 C24 C25 N3 174.0(17)
N4 C24 C25 C20 -175.4(18)
C23 C24 C25 C20 -5(2)
C22 C23 C26 C27 -175.8(17)
C24 C23 C26 C27 -22(2)
C23 C26 C27 C28 13(2)
C26 C27 C28 N4 8(3)
N3' C17' C18' C19' 5.3(12)
C17' C18' C19' C20' -2.0(6)
C18' C19' C20' C21' 177.3(6)
C18' C19' C20' C25' 3.2(9)
C25' C20' C21' C22' 0.0
C19' C20' C21' C22' -173.8(10)
C20' C21' C22' C23' 0.0
C21' C22' C23' C26' -169.9(12)
C21' C22' C23' C24' 0.0
C26' C23' C24' N4' -0.9(14)
C22' C23' C24' N4' -170.7(13)
C26' C23' C24' C25' 169.9(12)
C22' C23' C24' C25' 0.0
N4' C24' C25' C20' 170.5(14)
C23' C24' C25' C20' 0.0
N4' C24' C25' N3' -8.6(15)
C23' C24' C25' N3' -179.0(13)
C21' C20' C25' C24' 0.0
C19' C20' C25' C24' 174.4(9)
C21' C20' C25' N3' 179.1(12)
C19' C20' C25' N3' -6.5(12)
C22' C23' C26' C27' 178.8(10)
C24' C23' C26' C27' 8.9(17)
C23' C26' C27' C28' -8(2)
C26' C27' C28' N4' -1(2)
N5 C29 C30 C31 -8(2)
C29 C30 C31 C32 4(2)
C30 C31 C32 C33 174.5(12)
C30 C31 C32 C37 -0.2(19)
C31 C32 C33 C34 -174.4(13)
C37 C32 C33 C34 0.0
C32 C33 C34 C35 0.0
C33 C34 C35 C38 178.7(12)
C33 C34 C35 C36 0.0
C38 C35 C36 C37 -178.7(12)
C34 C35 C36 C37 0.0
C38 C35 C36 N6 0(3)
C34 C35 C36 N6 179(3)
C35 C36 C37 N5 176.5(15)
N6 C36 C37 N5 -3(3)
C35 C36 C37 C32 0.0
N6 C36 C37 C32 -179(3)
C31 C32 C37 N5 -1.2(17)
C33 C32 C37 N5 -176.3(17)
C31 C32 C37 C36 175.1(11)
C33 C32 C37 C36 0.0
C34 C35 C38 C39 -177.6(12)
C36 C35 C38 C39 1.1(19)
C35 C38 C39 C40 0(2)
C38 C39 C40 N6 -3(4)
N5' C29' C30' C31' -3(2)
C29' C30' C31' C32' 1(2)
C30' C31' C32' C33' 176.8(11)
C30' C31' C32' C37' 1.1(18)
C37' C32' C33' C34' 0.0
C31' C32' C33' C34' -175.6(11)
C32' C33' C34' C35' 0.0
C33' C34' C35' C36' 0.0
C33' C34' C35' C38' 179.7(11)
C34' C35' C36' N6' -177(2)
C38' C35' C36' N6' 3(2)
C34' C35' C36' C37' 0.0
C38' C35' C36' C37' -179.7(10)
N6' C36' C37' N5' -5(2)
C35' C36' C37' N5' 177.3(13)
N6' C36' C37' C32' 177(2)
C35' C36' C37' C32' 0.0
C33' C32' C37' N5' -177.3(13)
C31' C32' C37' N5' -1.5(14)
C33' C32' C37' C36' 0.0
C31' C32' C37' C36' 175.9(10)
C36' C35' C38' C39' -0.9(17)
C34' C35' C38' C39' 179.4(11)
C35' C38' C39' C40' -2(2)
C38' C39' C40' N6' 3(3)
C5 C6 N1 O6 -176(2)
C7 C6 N1 O6 3(2)
C5 C6 N1 O5 0(2)
C7 C6 N1 O5 178(2)
C5 C6 N1 O5' -31.9(13)
C7 C6 N1 O5' 146.4(12)
C5 C6 N1 O6' 141.1(10)
C7 C6 N1 O6' -40.5(12)
C10 C9 N2 O8 -3.9(14)
C8 C9 N2 O8 172.7(13)
C10 C9 N2 O8' 19.7(13)
C8 C9 N2 O8' -163.8(11)
C10 C9 N2 O7 156.4(9)
C8 C9 N2 O7 -27.1(11)
C10 C9 N2 O7' -138.9(8)
C8 C9 N2 O7' 37.6(10)
C20 C25 N3 C17 -8(3)
C24 C25 N3 C17 172.6(13)
C20 C25 N3 Zn1 -176.5(14)
C24 C25 N3 Zn1 4(2)
C18 C17 N3 C25 7(2)
C18 C17 N3 Zn1 173.5(12)
O1 Zn1 N3 C25 113.5(19)
N5 Zn1 N3 C25 -119(2)
N6 Zn1 N3 C25 -47(6)
N4 Zn1 N3 C25 -7.1(19)
N5' Zn1 N3 C25 -114(2)
N4' Zn1 N3 C25 -1.4(19)
N6' Zn1 N3 C25 -19(5)
N3' Zn1 N3 C25 157(15)
O1 Zn1 N3 C17 -50.0(19)
N5 Zn1 N3 C17 78(2)
N6 Zn1 N3 C17 149(4)
N4 Zn1 N3 C17 -171(2)
N5' Zn1 N3 C17 83(2)
N4' Zn1 N3 C17 -165(2)
N6' Zn1 N3 C17 178(2)
N3' Zn1 N3 C17 -7(12)
C27 C28 N4 C24 -18(3)
C27 C28 N4 Zn1 171.1(13)
C25 C24 N4 C28 178.7(16)
C23 C24 N4 C28 8(2)
C25 C24 N4 Zn1 -10(2)
C23 C24 N4 Zn1 179.8(11)
O1 Zn1 N4 C28 94.6(16)
N5 Zn1 N4 C28 -93.7(16)
N6 Zn1 N4 C28 -9.4(18)
N3 Zn1 N4 C28 178.9(19)
N5' Zn1 N4 C28 -80.3(17)
N4' Zn1 N4 C28 37(5)
N6' Zn1 N4 C28 -3.3(17)
N3' Zn1 N4 C28 177.5(18)
O1 Zn1 N4 C24 -76.3(15)
N5 Zn1 N4 C24 95.4(15)
N6 Zn1 N4 C24 179.8(16)
N3 Zn1 N4 C24 8.0(15)
N5' Zn1 N4 C24 108.8(14)
N4' Zn1 N4 C24 -134(6)
N6' Zn1 N4 C24 -174.2(14)
N3' Zn1 N4 C24 6.7(14)
C18' C17' N3' C25' -11(2)
C18' C17' N3' Zn1 -176.4(9)
C24' C25' N3' C17' -169.1(16)
C20' C25' N3' C17' 12(3)
C24' C25' N3' Zn1 -0.7(13)
C20' C25' N3' Zn1 -179.8(6)
O1 Zn1 N3' C17' -70.0(16)
N5 Zn1 N3' C17' 57.5(18)
N4 Zn1 N3' C17' 169.0(18)
N3 Zn1 N3' C17' 153(14)
N5' Zn1 N3' C17' 61.1(18)
N4' Zn1 N3' C17' 174.7(17)
O1 Zn1 N3' C25' 120.9(10)
N5 Zn1 N3' C25' -111.6(12)
N4 Zn1 N3' C25' -0.2(10)
N3 Zn1 N3' C25' -16(12)
N5' Zn1 N3' C25' -108.1(11)
N4' Zn1 N3' C25' 5.6(10)
C27' C28' N4' C24' 9(2)
C27' C28' N4' Zn1 174.7(11)
C25' C24' N4' C28' -178.7(12)
C23' C24' N4' C28' -8(2)
C25' C24' N4' Zn1 13.0(14)
C23' C24' N4' Zn1 -176.4(6)
O1 Zn1 N4' C28' 94.9(15)
N5 Zn1 N4' C28' -86.3(15)
N6 Zn1 N4' C28' -4.6(17)
N4 Zn1 N4' C28' -138(7)
N3 Zn1 N4' C28' -175.5(16)
N5' Zn1 N4' C28' -72.7(15)
N6' Zn1 N4' C28' 1.3(15)
N3' Zn1 N4' C28' -177.3(16)
O1 Zn1 N4' C24' -97.8(11)
N5 Zn1 N4' C24' 81.1(12)
N6 Zn1 N4' C24' 162.8(14)
N4 Zn1 N4' C24' 29(5)
N3 Zn1 N4' C24' -8.1(12)
N5' Zn1 N4' C24' 94.6(11)
N6' Zn1 N4' C24' 168.6(12)
N3' Zn1 N4' C24' -9.9(12)
C30 C29 N5 C37 7(3)
C30 C29 N5 Zn1 179.6(14)
C36 C37 N5 C29 -178.3(15)
C32 C37 N5 C29 -2(3)
C36 C37 N5 Zn1 7.8(19)
C32 C37 N5 Zn1 -175.8(7)
O1 Zn1 N5 C29 85(2)
N6 Zn1 N5 C29 179(2)
N4 Zn1 N5 C29 -86(2)
N3 Zn1 N5 C29 -13(2)
N5' Zn1 N5 C29 -172(7)
N4' Zn1 N5 C29 -93.2(19)
N6' Zn1 N5 C29 178(2)
N3' Zn1 N5 C29 -8(2)
O1 Zn1 N5 C37 -101.3(15)
N6 Zn1 N5 C37 -8(2)
N4 Zn1 N5 C37 87.7(16)
N3 Zn1 N5 C37 160.3(16)
N5' Zn1 N5 C37 1(4)
N4' Zn1 N5 C37 80.0(16)
N6' Zn1 N5 C37 -8.9(18)
N3' Zn1 N5 C37 165.0(16)
C39 C40 N6 C36 4(6)
C39 C40 N6 Zn1 -176(3)
C37 C36 N6 C40 176(3)
C35 C36 N6 C40 -3(5)
C37 C36 N6 Zn1 -4(4)
C35 C36 N6 Zn1 177.2(11)
O1 Zn1 N6 C40 -47(6)
N5 Zn1 N6 C40 -174(6)
N4 Zn1 N6 C40 75(5)
N3 Zn1 N6 C40 113(5)
N5' Zn1 N6 C40 -176(6)
N4' Zn1 N6 C40 68(5)
N6' Zn1 N6 C40 -7(19)
O1 Zn1 N6 C36 133(3)
N5 Zn1 N6 C36 6(3)
N4 Zn1 N6 C36 -105(3)
N3 Zn1 N6 C36 -67(7)
N5' Zn1 N6 C36 4(2)
N4' Zn1 N6 C36 -112(3)
N6' Zn1 N6 C36 173(27)
C36' C37' N5' C29' -177.5(13)
C32' C37' N5' C29' 0(2)
C36' C37' N5' Zn1 9.9(16)
C32' C37' N5' Zn1 -172.8(6)
C30' C29' N5' C37' 2(3)
C30' C29' N5' Zn1 174.6(12)
O1 Zn1 N5' C37' -89.8(13)
N5 Zn1 N5' C37' -177(6)
N6 Zn1 N5' C37' -6.4(19)
N4 Zn1 N5' C37' 84.5(13)
N3 Zn1 N5' C37' 161.1(13)
N4' Zn1 N5' C37' 75.7(13)
N6' Zn1 N5' C37' -7.6(16)
N3' Zn1 N5' C37' 166.1(13)
O1 Zn1 N5' C29' 97.5(14)
N5 Zn1 N5' C29' 10(4)
N6 Zn1 N5' C29' -179(2)
N4 Zn1 N5' C29' -88.2(15)
N3 Zn1 N5' C29' -11.5(17)
N4' Zn1 N5' C29' -96.9(14)
N6' Zn1 N5' C29' 179.8(19)
N3' Zn1 N5' C29' -6.6(16)
C39' C40' N6' C36' -1(5)
C39' C40' N6' Zn1 -178(2)
C35' C36' N6' C40' -2(5)
C37' C36' N6' C40' -180(3)
C35' C36' N6' Zn1 175.7(8)
C37' C36' N6' Zn1 -2(3)
O1 Zn1 N6' C40' -48(4)
N5 Zn1 N6' C40' -175(4)
N6 Zn1 N6' C40' 172(27)
N4 Zn1 N6' C40' 73(4)
N3 Zn1 N6' C40' 84(5)
N5' Zn1 N6' C40' -177(4)
N4' Zn1 N6' C40' 67(4)
O1 Zn1 N6' C36' 134(2)
N5 Zn1 N6' C36' 7(2)
N6 Zn1 N6' C36' -6(22)
N4 Zn1 N6' C36' -104(2)
N3 Zn1 N6' C36' -93(4)
N5' Zn1 N6' C36' 5(2)
N4' Zn1 N6' C36' -110(2)
O2 C1 O1 Zn1 18.9(10)
C2 C1 O1 Zn1 -155.0(4)
N5 Zn1 O1 C1 -29.5(7)
N6 Zn1 O1 C1 -115.3(12)
N4 Zn1 O1 C1 140.8(6)
N3 Zn1 O1 C1 68.9(8)
N5' Zn1 O1 C1 -45.3(6)
N4' Zn1 O1 C1 149.2(5)
N6' Zn1 O1 C1 -119.2(9)
N3' Zn1 O1 C1 65.7(7)
